data_7156414
loop_
_publ_author_name
'Hayakawa, Masahide'
'Ohsawa, Ayaka'
'Takeda, Kumi'
'Torii, Ryo'
'Kitamura, Yoshiaki'
'Katagiri, Hiroshi'
'Ikeda, Masato'

_publ_section_title
;
 Cyclic arylopeptoid oligomers: synthesis and conformational propensities
 of peptide-mimetic aromatic macrocycles.
;
_journal_issue 44
_journal_name_full 'Organic &amp; biomolecular chemistry'
_journal_page_first 8505
_journal_page_last 8512
_journal_paper_doi 10.1039/c8ob01962b
_journal_volume 16
_journal_year 2018
_chemical_formula_moiety 'C56 H76 N4 O4, 2(C3 H8 O)'
_chemical_formula_sum 'C62 H92 N4 O6'
_chemical_formula_weight 989.39
_chemical_name_common C[4]pAP(Hex4)
_space_group_crystal_system monoclinic
_space_group_IT_number 14
_space_group_name_Hall '-P 2ybc'
_space_group_name_H-M_alt 'P 1 21/c 1'
_symmetry_space_group_name_Hall '-P 2ybc'
_symmetry_space_group_name_H-M 'P 1 21/c 1'
_atom_sites_solution_hydrogens mixed
_atom_sites_solution_primary direct
_atom_sites_solution_secondary difmap
_audit_creation_method SHELXL-2014/7
_audit_update_record
;
2018-06-06 deposited with the CCDC.
2018-09-10 downloaded from the CCDC.
;
_cell_angle_alpha 90
_cell_angle_beta 93.428(4)
_cell_angle_gamma 90
_cell_formula_units_Z 2
_cell_length_a 19.493(5)
_cell_length_b 17.572(5)
_cell_length_c 8.547(2)
_cell_measurement_reflns_used 6720
_cell_measurement_temperature 93
_cell_measurement_theta_max 30.5
_cell_measurement_theta_min 2.1
_cell_volume 2922.4(13)
_computing_cell_refinement 'CrystalClear-SM Expert 2.0 r15 (Rigaku, 2011)'
_computing_data_collection 'CrystalClear-SM Expert 2.0 r15 (Rigaku, 2011)'
_computing_data_reduction 'CrystalClear-SM Expert 2.0 r15 (Rigaku, 2011)'
_computing_molecular_graphics 'ORTEP-3 for Windows (Farrugia, 2012)'
_computing_publication_material 'Yadokari-XG (Wakita, Nemoto et al., 2009)'
_computing_structure_refinement 'SHELXL-2014/7 (Sheldrick, 2014)'
_computing_structure_solution 'SHELXS-97 (Sheldrick, 2008)'
_diffrn_ambient_temperature 93
_diffrn_detector_area_resol_mean 28.5714
_diffrn_measured_fraction_theta_full 0.998
_diffrn_measured_fraction_theta_max 0.998
_diffrn_measurement_device_type 'Rigaku Saturn'
_diffrn_measurement_method \w
_diffrn_radiation_type MoK\a
_diffrn_radiation_wavelength 0.71075
_diffrn_reflns_av_R_equivalents 0.0510
_diffrn_reflns_av_unetI/netI 0.0358
_diffrn_reflns_Laue_measured_fraction_full 0.998
_diffrn_reflns_Laue_measured_fraction_max 0.998
_diffrn_reflns_limit_h_max 25
_diffrn_reflns_limit_h_min -25
_diffrn_reflns_limit_k_max 22
_diffrn_reflns_limit_k_min -22
_diffrn_reflns_limit_l_max 11
_diffrn_reflns_limit_l_min -11
_diffrn_reflns_number 39194
_diffrn_reflns_point_group_measured_fraction_full 0.998
_diffrn_reflns_point_group_measured_fraction_max 0.998
_diffrn_reflns_theta_full 25.242
_diffrn_reflns_theta_max 27.485
_diffrn_reflns_theta_min 2.093
_diffrn_source 'Rotating Anode'
_exptl_absorpt_coefficient_mu 0.071
_exptl_absorpt_correction_T_max 1.000
_exptl_absorpt_correction_T_min 0.898
_exptl_absorpt_correction_type multi-scan
_exptl_absorpt_process_details '(REQAB; Jacobson, 1998)'
_exptl_crystal_colour Colorless
_exptl_crystal_density_diffrn 1.124
_exptl_crystal_description Prism
_exptl_crystal_F_000 1080
_exptl_crystal_recrystallization_method 'Re-crystallisation from solvent: isopropanol'
_exptl_crystal_size_max 0.230
_exptl_crystal_size_mid 0.230
_exptl_crystal_size_min 0.070
_refine_diff_density_max 0.258
_refine_diff_density_min -0.210
_refine_diff_density_rms 0.039
_refine_ls_extinction_method none
_refine_ls_goodness_of_fit_ref 1.095
_refine_ls_hydrogen_treatment mixed
_refine_ls_matrix_type full
_refine_ls_number_parameters 332
_refine_ls_number_reflns 6691
_refine_ls_number_restraints 0
_refine_ls_restrained_S_all 1.095
_refine_ls_R_factor_all 0.0628
_refine_ls_R_factor_gt 0.0491
_refine_ls_shift/su_max 0.000
_refine_ls_shift/su_mean 0.000
_refine_ls_structure_factor_coef Fsqd
_refine_ls_weighting_details 'w=1/[\s^2^(Fo^2^)+(0.0484P)^2^+0.5487P] where P=(Fo^2^+2Fc^2^)/3'
_refine_ls_weighting_scheme calc
_refine_ls_wR_factor_gt 0.1065
_refine_ls_wR_factor_ref 0.1136
_reflns_Friedel_coverage 0.000
_reflns_number_gt 5617
_reflns_number_total 6691
_reflns_threshold_expression 'I > 2\s(I)'
_cod_data_source_file c8ob01962b2.cif
_cod_data_source_block Cyclic_a
_cod_depositor_comments
;
The following automatic conversions were performed:

'_exptl_absorpt_correction_type' value 'Multi-scan' changed to
'multi-scan' according to
/home/data/users/saulius/crontab/automatic-downloads/rss-feeds/RSC/lib/dictionaries/cif_core.dic
dictionary named 'cif_core.dic' version 2.4.2 from 2011-04-26.

Automatic conversion script
Id: cif_fix_values 4973 2017-02-22 13:04:09Z antanas 

 Adding full bibliography for 7156414--7156415.cif.
;
_cod_database_code 7156414
_shelx_shelxl_version_number 2014/7
_shelx_space_group_comment
;
The symmetry employed for this shelxl refinement is uniquely defined
by the following loop, which should always be used as a source of
symmetry information in preference to the above space-group names.
They are only intended as comments.
;
_shelx_estimated_absorpt_t_min 0.984
_shelx_estimated_absorpt_t_max 0.995

loop_
_space_group_symop_operation_xyz
'x, y, z'
'-x, y+1/2, -z+1/2'
'-x, -y, -z'
'x, -y-1/2, z-1/2'

loop_
_atom_site_label
_atom_site_type_symbol
_atom_site_fract_x
_atom_site_fract_y
_atom_site_fract_z
_atom_site_U_iso_or_equiv
_atom_site_adp_type
_atom_site_occupancy
_atom_site_site_symmetry_order
_atom_site_calc_flag
_atom_site_refinement_flags_posn
_atom_site_refinement_flags_adp
C1 C 0.41635(7) 0.48254(7) 0.84470(15) 0.0206(3) Uani 1 1 d . .
H1 H 0.4617 0.4744 0.8887 0.025 Uiso 1 1 calc R U
C2 C 0.36613(7) 0.42745(7) 0.86166(16) 0.0218(3) Uani 1 1 d . .
H2 H 0.3779 0.3814 0.9150 0.026 Uiso 1 1 calc R U
C3 C 0.29872(7) 0.43878(7) 0.80153(15) 0.0190(3) Uani 1 1 d . .
C4 C 0.28251(7) 0.50674(7) 0.72355(15) 0.0199(3) Uani 1 1 d . .
H4 H 0.2367 0.5158 0.6836 0.024 Uiso 1 1 calc R U
C5 C 0.33286(7) 0.56143(7) 0.70374(15) 0.0197(3) Uani 1 1 d . .
H5 H 0.3213 0.6072 0.6493 0.024 Uiso 1 1 calc R U
C6 C 0.24462(7) 0.37842(7) 0.82604(15) 0.0206(3) Uani 1 1 d . .
H6 H 0.2678 0.3287 0.8433 0.025 Uiso 1 1 calc R U
H6A H 0.2209 0.3909 0.9220 0.025 Uiso 1 1 calc R U
N1 N 0.19286(5) 0.37105(6) 0.69376(13) 0.0196(2) Uani 1 1 d . .
C7 C 0.20842(7) 0.35874(7) 0.54425(15) 0.0194(3) Uani 1 1 d . .
O1 O 0.16367(5) 0.35953(5) 0.43446(11) 0.0252(2) Uani 1 1 d . .
C8 C 0.28182(7) 0.34251(7) 0.51091(15) 0.0189(3) Uani 1 1 d . .
C9 C 0.31703(7) 0.28092(7) 0.58008(15) 0.0202(3) Uani 1 1 d . .
H9 H 0.2950 0.2492 0.6518 0.024 Uiso 1 1 calc R U
C10 C 0.38436(7) 0.26587(7) 0.54413(15) 0.0194(3) Uani 1 1 d . .
H10 H 0.4081 0.2239 0.5920 0.023 Uiso 1 1 calc R U
C11 C 0.41737(6) 0.31151(7) 0.43891(15) 0.0180(3) Uani 1 1 d . .
C12 C 0.38130(7) 0.37200(7) 0.36685(15) 0.0202(3) Uani 1 1 d . .
H12 H 0.4030 0.4031 0.2935 0.024 Uiso 1 1 calc R U
C13 C 0.31392(7) 0.38707(7) 0.40142(15) 0.0203(3) Uani 1 1 d . .
H13 H 0.2896 0.4278 0.3504 0.024 Uiso 1 1 calc R U
C14 C 0.49085(6) 0.29356(7) 0.40185(16) 0.0194(3) Uani 1 1 d . .
H14 H 0.5114 0.2596 0.4844 0.023 Uiso 1 1 calc R U
H14A H 0.4903 0.2657 0.3011 0.023 Uiso 1 1 calc R U
N2 N 0.53440(5) 0.36123(6) 0.39110(12) 0.0182(2) Uani 1 1 d . .
C15 C 0.54589(6) 0.38953(7) 0.24667(15) 0.0187(3) Uani 1 1 d . .
O2 O 0.51562(5) 0.36499(5) 0.12558(11) 0.0244(2) Uani 1 1 d . .
C16 C 0.59955(7) 0.45042(7) 0.23660(15) 0.0187(3) Uani 1 1 d . .
C17 C 0.11966(7) 0.37402(8) 0.72870(16) 0.0217(3) Uani 1 1 d . .
H17 H 0.0930 0.3992 0.6410 0.026 Uiso 1 1 calc R U
H17A H 0.1146 0.4047 0.8245 0.026 Uiso 1 1 calc R U
C18 C 0.09101(7) 0.29435(8) 0.75273(17) 0.0232(3) Uani 1 1 d . .
H18 H 0.1199 0.2680 0.8351 0.028 Uiso 1 1 calc R U
H18A H 0.0935 0.2650 0.6544 0.028 Uiso 1 1 calc R U
C19 C 0.01672(7) 0.29548(8) 0.79994(17) 0.0233(3) Uani 1 1 d . .
H19 H -0.0121 0.3224 0.7182 0.028 Uiso 1 1 calc R U
H19A H 0.0143 0.3243 0.8990 0.028 Uiso 1 1 calc R U
C20 C -0.01239(7) 0.21569(8) 0.82201(17) 0.0249(3) Uani 1 1 d . .
H20 H -0.0115 0.1876 0.7217 0.030 Uiso 1 1 calc R U
H20A H 0.0176 0.1882 0.9007 0.030 Uiso 1 1 calc R U
C21 C -0.08573(7) 0.21586(8) 0.87513(18) 0.0275(3) Uani 1 1 d . .
H21 H -0.0866 0.2436 0.9759 0.033 Uiso 1 1 calc R U
H21A H -0.1157 0.2437 0.7969 0.033 Uiso 1 1 calc R U
C22 C -0.11470(8) 0.13612(9) 0.8959(2) 0.0360(4) Uani 1 1 d . .
H22 H -0.1159 0.1091 0.7955 0.054 Uiso 1 1 calc R U
H22A H -0.1614 0.1398 0.9321 0.054 Uiso 1 1 calc R U
H22B H -0.0854 0.1082 0.9735 0.054 Uiso 1 1 calc R U
C23 C 0.55125(7) 0.40201(7) 0.53876(15) 0.0201(3) Uani 1 1 d . .
H23 H 0.5088 0.4079 0.5955 0.024 Uiso 1 1 calc R U
H23A H 0.5678 0.4536 0.5139 0.024 Uiso 1 1 calc R U
C24 C 0.60548(7) 0.36283(7) 0.64676(15) 0.0218(3) Uani 1 1 d . .
H24 H 0.6481 0.3561 0.5907 0.026 Uiso 1 1 calc R U
H24A H 0.5888 0.3118 0.6753 0.026 Uiso 1 1 calc R U
C25 C 0.62150(7) 0.40923(8) 0.79579(16) 0.0232(3) Uani 1 1 d . .
H25 H 0.5823 0.4051 0.8638 0.028 Uiso 1 1 calc R U
H25A H 0.6264 0.4635 0.7670 0.028 Uiso 1 1 calc R U
C26 C 0.68703(7) 0.38339(8) 0.88841(16) 0.0234(3) Uani 1 1 d . .
H26 H 0.7254 0.3834 0.8175 0.028 Uiso 1 1 calc R U
H26A H 0.6983 0.4209 0.9726 0.028 Uiso 1 1 calc R U
C27 C 0.68223(7) 0.30467(8) 0.96201(17) 0.0245(3) Uani 1 1 d . .
H27 H 0.6721 0.2667 0.8783 0.029 Uiso 1 1 calc R U
H27A H 0.6437 0.3040 1.0324 0.029 Uiso 1 1 calc R U
C28 C 0.74843(7) 0.28230(9) 1.05517(18) 0.0303(3) Uani 1 1 d . .
H28 H 0.7864 0.2809 0.9851 0.045 Uiso 1 1 calc R U
H28A H 0.7428 0.2319 1.1020 0.045 Uiso 1 1 calc R U
H28B H 0.7586 0.3197 1.1383 0.045 Uiso 1 1 calc R U
C29 C 0.12818(8) 0.49765(8) 0.18102(18) 0.0300(3) Uani 1 1 d . .
H29 H 0.1589 0.5216 0.2651 0.036 Uiso 1 1 calc R U
O1S O 0.15694(6) 0.42634(7) 0.13854(14) 0.0410(3) Uani 1 1 d . .
H1S H 0.1609(10) 0.3970(12) 0.229(3) 0.061 Uiso 1 1 d . U
C1S C 0.12642(8) 0.54751(9) 0.03709(19) 0.0360(4) Uani 1 1 d . .
H1X H 0.1722 0.5491 -0.0042 0.054 Uiso 1 1 calc R U
H1Y H 0.1124 0.5991 0.0648 0.054 Uiso 1 1 calc R U
H1Z H 0.0934 0.5267 -0.0428 0.054 Uiso 1 1 calc R U
C2S C 0.05737(8) 0.48638(9) 0.2422(2) 0.0392(4) Uani 1 1 d . .
H2X H 0.0273 0.4618 0.1614 0.059 Uiso 1 1 calc R U
H2Y H 0.0381 0.5359 0.2687 0.059 Uiso 1 1 calc R U
H2Z H 0.0610 0.4542 0.3360 0.059 Uiso 1 1 calc R U

loop_
_atom_site_aniso_label
_atom_site_aniso_U_11
_atom_site_aniso_U_22
_atom_site_aniso_U_33
_atom_site_aniso_U_23
_atom_site_aniso_U_13
_atom_site_aniso_U_12
C1 0.0183(6) 0.0238(7) 0.0195(7) -0.0021(5) -0.0010(5) 0.0001(5)
C2 0.0246(7) 0.0198(6) 0.0209(7) 0.0013(5) 0.0001(5) 0.0008(5)
C3 0.0208(7) 0.0201(6) 0.0163(6) -0.0030(5) 0.0034(5) -0.0021(5)
C4 0.0178(6) 0.0227(6) 0.0192(7) -0.0011(5) 0.0014(5) 0.0013(5)
C5 0.0223(7) 0.0190(6) 0.0179(7) 0.0005(5) 0.0019(5) 0.0004(5)
C6 0.0216(7) 0.0219(6) 0.0184(7) -0.0006(5) 0.0008(5) -0.0029(5)
N1 0.0160(5) 0.0212(5) 0.0219(6) -0.0005(4) 0.0028(4) -0.0025(4)
C7 0.0192(6) 0.0175(6) 0.0217(7) 0.0009(5) 0.0022(5) -0.0025(5)
O1 0.0209(5) 0.0304(5) 0.0238(5) 0.0007(4) -0.0025(4) -0.0014(4)
C8 0.0196(6) 0.0191(6) 0.0179(7) -0.0031(5) 0.0006(5) -0.0023(5)
C9 0.0226(7) 0.0190(6) 0.0189(7) 0.0006(5) 0.0012(5) -0.0030(5)
C10 0.0224(6) 0.0168(6) 0.0187(6) -0.0003(5) -0.0005(5) 0.0003(5)
C11 0.0194(6) 0.0170(6) 0.0175(6) -0.0031(5) 0.0007(5) -0.0014(5)
C12 0.0223(7) 0.0194(6) 0.0191(7) 0.0017(5) 0.0041(5) -0.0010(5)
C13 0.0223(7) 0.0188(6) 0.0197(7) 0.0016(5) 0.0007(5) 0.0019(5)
C14 0.0196(6) 0.0180(6) 0.0206(7) 0.0001(5) 0.0015(5) -0.0014(5)
N2 0.0178(5) 0.0185(5) 0.0185(6) -0.0020(4) 0.0015(4) -0.0019(4)
C15 0.0162(6) 0.0200(6) 0.0201(7) -0.0012(5) 0.0022(5) 0.0008(5)
O2 0.0254(5) 0.0282(5) 0.0196(5) -0.0026(4) 0.0000(4) -0.0074(4)
C16 0.0197(6) 0.0208(6) 0.0161(6) -0.0039(5) 0.0037(5) -0.0019(5)
C17 0.0170(6) 0.0238(7) 0.0247(7) -0.0006(5) 0.0057(5) -0.0002(5)
C18 0.0190(7) 0.0229(7) 0.0281(8) 0.0024(6) 0.0044(6) -0.0002(5)
C19 0.0197(7) 0.0235(7) 0.0269(7) 0.0009(6) 0.0040(6) -0.0012(5)
C20 0.0223(7) 0.0245(7) 0.0280(8) 0.0017(6) 0.0034(6) -0.0026(5)
C21 0.0225(7) 0.0291(7) 0.0314(8) -0.0003(6) 0.0048(6) -0.0050(6)
C22 0.0315(8) 0.0365(9) 0.0407(9) -0.0020(7) 0.0080(7) -0.0121(7)
C23 0.0209(6) 0.0208(6) 0.0186(7) -0.0026(5) 0.0027(5) -0.0008(5)
C24 0.0236(7) 0.0223(7) 0.0194(7) -0.0016(5) 0.0006(5) 0.0016(5)
C25 0.0280(7) 0.0217(7) 0.0198(7) -0.0017(5) 0.0001(6) 0.0004(5)
C26 0.0244(7) 0.0259(7) 0.0198(7) -0.0013(5) 0.0004(5) -0.0027(6)
C27 0.0224(7) 0.0263(7) 0.0249(7) 0.0021(6) 0.0012(6) -0.0005(5)
C28 0.0245(7) 0.0326(8) 0.0336(8) 0.0058(6) 0.0001(6) 0.0026(6)
C29 0.0284(8) 0.0315(8) 0.0299(8) -0.0051(6) -0.0006(6) 0.0011(6)
O1S 0.0515(7) 0.0454(7) 0.0268(6) 0.0056(5) 0.0093(5) 0.0219(6)
C1S 0.0340(9) 0.0335(8) 0.0402(9) 0.0013(7) 0.0002(7) -0.0017(7)
C2S 0.0367(9) 0.0327(9) 0.0489(10) 0.0069(7) 0.0072(8) 0.0051(7)

loop_
_atom_type_symbol
_atom_type_description
_atom_type_scat_dispersion_real
_atom_type_scat_dispersion_imag
_atom_type_scat_source
C C 0.0033 0.0016 'International Tables Vol C Tables 4.2.6.8 and 6.1.1.4'
H H 0.0000 0.0000 'International Tables Vol C Tables 4.2.6.8 and 6.1.1.4'
N N 0.0061 0.0033 'International Tables Vol C Tables 4.2.6.8 and 6.1.1.4'
O O 0.0106 0.0060 'International Tables Vol C Tables 4.2.6.8 and 6.1.1.4'

loop_
_geom_angle_atom_site_label_1
_geom_angle_atom_site_label_2
_geom_angle_atom_site_label_3
_geom_angle
_geom_angle_site_symmetry_1
_geom_angle_site_symmetry_3
C2 C1 C16 120.25(12) . 3_666
C2 C1 H1 119.9 . .
C16 C1 H1 119.9 3_666 .
C1 C2 C3 121.02(12) . .
C1 C2 H2 119.5 . .
C3 C2 H2 119.5 . .
C4 C3 C2 118.65(12) . .
C4 C3 C6 121.63(12) . .
C2 C3 C6 119.70(12) . .
C5 C4 C3 120.55(12) . .
C5 C4 H4 119.7 . .
C3 C4 H4 119.7 . .
C4 C5 C16 120.56(12) . 3_666
C4 C5 H5 119.7 . .
C16 C5 H5 119.7 3_666 .
N1 C6 C3 113.85(11) . .
N1 C6 H6 108.8 . .
C3 C6 H6 108.8 . .
N1 C6 H6A 108.8 . .
C3 C6 H6A 108.8 . .
H6 C6 H6A 107.7 . .
C7 N1 C6 123.92(11) . .
C7 N1 C17 118.19(11) . .
C6 N1 C17 117.83(11) . .
O1 C7 N1 121.77(12) . .
O1 C7 C8 119.49(12) . .
N1 C7 C8 118.74(11) . .
C9 C8 C13 119.37(12) . .
C9 C8 C7 121.14(11) . .
C13 C8 C7 119.38(11) . .
C10 C9 C8 120.07(12) . .
C10 C9 H9 120.0 . .
C8 C9 H9 120.0 . .
C9 C10 C11 120.81(12) . .
C9 C10 H10 119.6 . .
C11 C10 H10 119.6 . .
C10 C11 C12 118.92(12) . .
C10 C11 C14 119.58(11) . .
C12 C11 C14 121.48(11) . .
C13 C12 C11 120.58(12) . .
C13 C12 H12 119.7 . .
C11 C12 H12 119.7 . .
C12 C13 C8 120.20(12) . .
C12 C13 H13 119.9 . .
C8 C13 H13 119.9 . .
N2 C14 C11 113.66(10) . .
N2 C14 H14 108.8 . .
C11 C14 H14 108.8 . .
N2 C14 H14A 108.8 . .
C11 C14 H14A 108.8 . .
H14 C14 H14A 107.7 . .
C15 N2 C14 118.68(10) . .
C15 N2 C23 124.01(11) . .
C14 N2 C23 116.19(10) . .
O2 C15 N2 122.32(12) . .
O2 C15 C16 119.93(11) . .
N2 C15 C16 117.70(11) . .
C1 C16 C5 118.94(12) 3_666 3_666
C1 C16 C15 119.73(11) 3_666 .
C5 C16 C15 121.11(12) 3_666 .
N1 C17 C18 111.15(10) . .
N1 C17 H17 109.4 . .
C18 C17 H17 109.4 . .
N1 C17 H17A 109.4 . .
C18 C17 H17A 109.4 . .
H17 C17 H17A 108.0 . .
C17 C18 C19 112.60(11) . .
C17 C18 H18 109.1 . .
C19 C18 H18 109.1 . .
C17 C18 H18A 109.1 . .
C19 C18 H18A 109.1 . .
H18 C18 H18A 107.8 . .
C18 C19 C20 112.69(11) . .
C18 C19 H19 109.1 . .
C20 C19 H19 109.1 . .
C18 C19 H19A 109.1 . .
C20 C19 H19A 109.1 . .
H19 C19 H19A 107.8 . .
C21 C20 C19 113.35(11) . .
C21 C20 H20 108.9 . .
C19 C20 H20 108.9 . .
C21 C20 H20A 108.9 . .
C19 C20 H20A 108.9 . .
H20 C20 H20A 107.7 . .
C22 C21 C20 113.14(12) . .
C22 C21 H21 109.0 . .
C20 C21 H21 109.0 . .
C22 C21 H21A 109.0 . .
C20 C21 H21A 109.0 . .
H21 C21 H21A 107.8 . .
C21 C22 H22 109.5 . .
C21 C22 H22A 109.5 . .
H22 C22 H22A 109.5 . .
C21 C22 H22B 109.5 . .
H22 C22 H22B 109.5 . .
H22A C22 H22B 109.5 . .
N2 C23 C24 114.22(11) . .
N2 C23 H23 108.7 . .
C24 C23 H23 108.7 . .
N2 C23 H23A 108.7 . .
C24 C23 H23A 108.7 . .
H23 C23 H23A 107.6 . .
C23 C24 C25 111.29(11) . .
C23 C24 H24 109.4 . .
C25 C24 H24 109.4 . .
C23 C24 H24A 109.4 . .
C25 C24 H24A 109.4 . .
H24 C24 H24A 108.0 . .
C24 C25 C26 113.28(11) . .
C24 C25 H25 108.9 . .
C26 C25 H25 108.9 . .
C24 C25 H25A 108.9 . .
C26 C25 H25A 108.9 . .
H25 C25 H25A 107.7 . .
C27 C26 C25 114.37(11) . .
C27 C26 H26 108.7 . .
C25 C26 H26 108.7 . .
C27 C26 H26A 108.7 . .
C25 C26 H26A 108.7 . .
H26 C26 H26A 107.6 . .
C26 C27 C28 112.20(12) . .
C26 C27 H27 109.2 . .
C28 C27 H27 109.2 . .
C26 C27 H27A 109.2 . .
C28 C27 H27A 109.2 . .
H27 C27 H27A 107.9 . .
C27 C28 H28 109.5 . .
C27 C28 H28A 109.5 . .
H28 C28 H28A 109.5 . .
C27 C28 H28B 109.5 . .
H28 C28 H28B 109.5 . .
H28A C28 H28B 109.5 . .
O1S C29 C1S 107.00(12) . .
O1S C29 C2S 110.60(13) . .
C1S C29 C2S 112.31(13) . .
O1S C29 H29 109.0 . .
C1S C29 H29 109.0 . .
C2S C29 H29 109.0 . .
C29 O1S H1S 106.9(13) . .
C29 C1S H1X 109.5 . .
C29 C1S H1Y 109.5 . .
H1X C1S H1Y 109.5 . .
C29 C1S H1Z 109.5 . .
H1X C1S H1Z 109.5 . .
H1Y C1S H1Z 109.5 . .
C29 C2S H2X 109.5 . .
C29 C2S H2Y 109.5 . .
H2X C2S H2Y 109.5 . .
C29 C2S H2Z 109.5 . .
H2X C2S H2Z 109.5 . .
H2Y C2S H2Z 109.5 . .

loop_
_geom_bond_atom_site_label_1
_geom_bond_atom_site_label_2
_geom_bond_distance
_geom_bond_site_symmetry_2
C1 C2 1.3904(18) .
C1 C16 1.3931(18) 3_666
C1 H1 0.9500 .
C2 C3 1.3962(18) .
C2 H2 0.9500 .
C3 C4 1.3946(18) .
C3 C6 1.5191(18) .
C4 C5 1.3911(18) .
C4 H4 0.9500 .
C5 C16 1.3998(18) 3_666
C5 H5 0.9500 .
C6 N1 1.4754(17) .
C6 H6 0.9900 .
C6 H6A 0.9900 .
N1 C7 1.3483(17) .
N1 C17 1.4760(16) .
C7 O1 1.2424(16) .
C7 C8 1.5029(18) .
C8 C9 1.3942(18) .
C8 C13 1.3965(18) .
C9 C10 1.3911(18) .
C9 H9 0.9500 .
C10 C11 1.3911(18) .
C10 H10 0.9500 .
C11 C12 1.3970(18) .
C11 C14 1.5185(18) .
C12 C13 1.3889(18) .
C12 H12 0.9500 .
C13 H13 0.9500 .
C14 N2 1.4670(16) .
C14 H14 0.9900 .
C14 H14A 0.9900 .
N2 C15 1.3618(17) .
N2 C23 1.4713(16) .
C15 O2 1.2379(15) .
C15 C16 1.5023(18) .
C16 C1 1.3932(18) 3_666
C16 C5 1.3997(18) 3_666
C17 C18 1.5257(18) .
C17 H17 0.9900 .
C17 H17A 0.9900 .
C18 C19 1.5264(18) .
C18 H18 0.9900 .
C18 H18A 0.9900 .
C19 C20 1.5285(18) .
C19 H19 0.9900 .
C19 H19A 0.9900 .
C20 C21 1.5255(19) .
C20 H20 0.9900 .
C20 H20A 0.9900 .
C21 C22 1.525(2) .
C21 H21 0.9900 .
C21 H21A 0.9900 .
C22 H22 0.9800 .
C22 H22A 0.9800 .
C22 H22B 0.9800 .
C23 C24 1.5254(18) .
C23 H23 0.9900 .
C23 H23A 0.9900 .
C24 C25 1.5288(18) .
C24 H24 0.9900 .
C24 H24A 0.9900 .
C25 C26 1.5308(19) .
C25 H25 0.9900 .
C25 H25A 0.9900 .
C26 C27 1.5248(19) .
C26 H26 0.9900 .
C26 H26A 0.9900 .
C27 C28 1.5268(19) .
C27 H27 0.9900 .
C27 H27A 0.9900 .
C28 H28 0.9800 .
C28 H28A 0.9800 .
C28 H28B 0.9800 .
C29 O1S 1.4284(18) .
C29 C1S 1.509(2) .
C29 C2S 1.518(2) .
C29 H29 1.0000 .
O1S H1S 0.93(2) .
C1S H1X 0.9800 .
C1S H1Y 0.9800 .
C1S H1Z 0.9800 .
C2S H2X 0.9800 .
C2S H2Y 0.9800 .
C2S H2Z 0.9800 .

loop_
_geom_torsion_atom_site_label_1
_geom_torsion_atom_site_label_2
_geom_torsion_atom_site_label_3
_geom_torsion_atom_site_label_4
_geom_torsion
_geom_torsion_site_symmetry_1
_geom_torsion_site_symmetry_4
C16 C1 C2 C3 -1.6(2) 3_666 .
C1 C2 C3 C4 0.04(19) . .
C1 C2 C3 C6 -178.29(12) . .
C2 C3 C4 C5 1.16(19) . .
C6 C3 C4 C5 179.46(12) . .
C3 C4 C5 C16 -0.79(19) . 3_666
C4 C3 C6 N1 36.24(17) . .
C2 C3 C6 N1 -145.49(12) . .
C3 C6 N1 C7 54.42(16) . .
C3 C6 N1 C17 -128.35(12) . .
C6 N1 C7 O1 -173.58(12) . .
C17 N1 C7 O1 9.20(18) . .
C6 N1 C7 C8 7.35(18) . .
C17 N1 C7 C8 -169.87(11) . .
O1 C7 C8 C9 -120.67(14) . .
N1 C7 C8 C9 58.42(17) . .
O1 C7 C8 C13 55.33(17) . .
N1 C7 C8 C13 -125.58(13) . .
C13 C8 C9 C10 2.27(19) . .
C7 C8 C9 C10 178.27(12) . .
C8 C9 C10 C11 -0.23(19) . .
C9 C10 C11 C12 -1.40(19) . .
C9 C10 C11 C14 -179.91(11) . .
C10 C11 C12 C13 0.98(19) . .
C14 C11 C12 C13 179.46(12) . .
C11 C12 C13 C8 1.06(19) . .
C9 C8 C13 C12 -2.68(19) . .
C7 C8 C13 C12 -178.76(12) . .
C10 C11 C14 N2 -139.03(12) . .
C12 C11 C14 N2 42.49(16) . .
C11 C14 N2 C15 -99.24(13) . .
C11 C14 N2 C23 69.17(14) . .
C14 N2 C15 O2 7.35(18) . .
C23 N2 C15 O2 -160.09(12) . .
C14 N2 C15 C16 -170.09(11) . .
C23 N2 C15 C16 22.47(17) . .
O2 C15 C16 C1 53.22(17) . 3_666
N2 C15 C16 C1 -129.27(13) . 3_666
O2 C15 C16 C5 -121.37(14) . 3_666
N2 C15 C16 C5 56.13(17) . 3_666
C7 N1 C17 C18 84.06(14) . .
C6 N1 C17 C18 -93.34(13) . .
N1 C17 C18 C19 176.15(11) . .
C17 C18 C19 C20 179.26(12) . .
C18 C19 C20 C21 177.86(12) . .
C19 C20 C21 C22 179.61(13) . .
C15 N2 C23 C24 -116.58(14) . .
C14 N2 C23 C24 75.69(14) . .
N2 C23 C24 C25 178.71(11) . .
C23 C24 C25 C26 -165.85(11) . .
C24 C25 C26 C27 -67.69(16) . .
C25 C26 C27 C28 -179.03(12) . .
